data_4104002
loop_
_publ_author_name
'David M. S. Martins'
'Derek S. Middlemiss'
'Colin R. Pulham'
'Chick C. Wilson'
'Mark T. Weller'
'Paul F. Henry'
'Norman Shankland'
'Kenneth Shankland'
'William G. Marshall'
'Richard M. Ibberson'
'Kevin Knight'
'Stephen Moggach'
'Michela Brunelli'
'Carole A. Morrison'

_publ_contact_author_address
; 
 Chemical Crystallography Laboratory, 
 Department of Chemistry, 
 University of Edinburgh, 
 Edinburgh, EH9 2JJ, UK. 
;
_publ_contact_author_email smoggach@staffmail.ed.ac.uk
_publ_contact_author_name 'Stephen A. Moggach'
_publ_contact_author_phone '+44 1316 504806'
_publ_section_title
;
 Temperature- and Pressure-Induced Proton Transfer in the 1:1 Adduct
 Formed between Squaric Acid and 4,4'-Bipyridine
;
_journal_name_full 'Journal of the American Chemical Society'
_journal_page_first 3884
_journal_page_last 3893
_journal_paper_doi 10.1021/ja8082973
_journal_volume 131
_journal_year 2009
_chemical_formula_moiety 'C10 H9 N2, C4 H O4'
_chemical_formula_sum 'C14 H10 N2 O4'
_chemical_formula_weight 270.24
_space_group_IT_number 14
_symmetry_cell_setting monoclinic
_symmetry_space_group_name_Hall '-P 2yn'
_symmetry_space_group_name_H-M 'P 1 21/n 1'
_atom_sites_solution_hydrogens geom
_atom_sites_solution_primary direct
_audit_creation_date 08-09-09
_audit_creation_method CRYSTALS_ver_12.85
_cell_angle_alpha 90
_cell_angle_beta 92.236(2)
_cell_angle_gamma 90
_cell_formula_units_Z 4
_cell_length_a 3.79750(10)
_cell_length_b 11.1996(3)
_cell_length_c 27.4424(7)
_cell_measurement_reflns_used 5144
_cell_measurement_temperature 298
_cell_measurement_theta_max 27
_cell_measurement_theta_min 2
_cell_volume 1166.25(5)
_computing_cell_refinement 'SAINT (Siemens ,1995)'
_computing_data_collection 'SMART (Siemens, 1993)'
_computing_data_reduction 'SAINT (Siemens ,1995)'
_computing_molecular_graphics 'CAMERON (Watkin et al., 1996)'
_computing_publication_material 'CRYSTALS (Betteridge et al., 2003)'
_computing_structure_refinement 'CRYSTALS (Betteridge et al., 2003)'
_computing_structure_solution 'SIR92 (Altomare et al., 1994)'
_diffrn_ambient_temperature 298
_diffrn_measured_fraction_theta_full 1.000
_diffrn_measured_fraction_theta_max 1.000
_diffrn_measurement_device 'Bruker SMART'
_diffrn_measurement_device_type Area
_diffrn_measurement_method '\f & \w scans'
_diffrn_radiation_monochromator graphite
_diffrn_radiation_type 'Mo K\a'
_diffrn_radiation_wavelength 0.71073
_diffrn_reflns_av_R_equivalents 0.064
_diffrn_reflns_limit_h_max 4
_diffrn_reflns_limit_h_min -4
_diffrn_reflns_limit_k_max 14
_diffrn_reflns_limit_k_min -14
_diffrn_reflns_limit_l_max 34
_diffrn_reflns_limit_l_min -35
_diffrn_reflns_number 12323
_diffrn_reflns_theta_full 26.997
_diffrn_reflns_theta_max 26.997
_diffrn_reflns_theta_min 1.964
_diffrn_standards_number 0
_exptl_absorpt_coefficient_mu 0.115
_exptl_absorpt_correction_T_max 0.99
_exptl_absorpt_correction_T_min 0.77
_exptl_absorpt_correction_type multi-scan
_exptl_absorpt_process_details 'SADABS (Siemens, 1996)'
_exptl_crystal_colour yellow
_exptl_crystal_density_diffrn 1.539
_exptl_crystal_density_method 'not measured'
_exptl_crystal_description plate
_exptl_crystal_F_000 560
_exptl_crystal_size_max 0.45
_exptl_crystal_size_mid 0.35
_exptl_crystal_size_min 0.10
_refine_diff_density_max 0.32
_refine_diff_density_min -0.19
_refine_ls_extinction_method none
_refine_ls_goodness_of_fit_ref 1.0528
_refine_ls_hydrogen_treatment mixed
_refine_ls_matrix_type full
_refine_ls_number_parameters 187
_refine_ls_number_reflns 2530
_refine_ls_number_restraints 2
_refine_ls_R_factor_all 0.0501
_refine_ls_R_factor_gt 0.0449
_refine_ls_shift/su_max 0.000503
_refine_ls_structure_factor_coef Fsqd
_refine_ls_weighting_details
;
 Method= Modified Sheldrick 
 w=1/[\s^2^(F^2^) + ( 0.04P)^2^ + 0.54P] 
 ,where P=(max(Fo^2^,0) + 2Fc^2^)/3 
;
_refine_ls_weighting_scheme calc
_refine_ls_wR_factor_all 0.1064
_refine_ls_wR_factor_gt 0.1035
_refine_ls_wR_factor_ref 0.1064
_reflns_limit_h_max 4
_reflns_limit_h_min -4
_reflns_limit_k_max 14
_reflns_limit_k_min 0
_reflns_limit_l_max 34
_reflns_limit_l_min 0
_reflns_number_gt 2259
_reflns_number_total 2532
_reflns_threshold_expression I>2.0\s(I)
_oxford_diffrn_Wilson_B_factor 1.59
_oxford_diffrn_Wilson_scale 2.63
_oxford_refine_ls_r_factor_ref 0.0501
_oxford_refine_ls_scale 1.729(13)
_oxford_reflns_number_all 2530
_oxford_reflns_threshold_expression_ref I>-10.0\s(I)
_oxford_structure_analysis_title 'cp0508a in P2(1)/n'
_cod_data_source_file ja8082973_si_002_298K.cif
_cod_data_source_block 298K
_cod_original_sg_symbol_H-M 'P 1 21/n 1 '
_cod_database_code 4104002
_cod_database_fobs_code 4104002

loop_
_symmetry_equiv_pos_as_xyz
x,y,z
-x,-y,-z
-x+1/2,y+1/2,-z+1/2
x+1/2,-y+1/2,z+1/2

loop_
_atom_site_label
_atom_site_type_symbol
_atom_site_fract_x
_atom_site_fract_y
_atom_site_fract_z
_atom_site_U_iso_or_equiv
_atom_site_occupancy
_atom_site_adp_type
_atom_site_refinement_flags_posn
C3 C 0.9410(4) 0.69983(14) 0.58206(5) 0.0330 1.0000 Uani .
C4 C 0.7870(4) 0.69604(14) 0.62834(5) 0.0340 1.0000 Uani .
C7 C 0.7330(4) 0.82368(14) 0.62974(5) 0.0348 1.0000 Uani .
C9 C 0.9005(4) 0.83153(14) 0.58107(6) 0.0372 1.0000 Uani .
C102 C 0.3860(4) 0.81797(14) 0.46018(6) 0.0374 1.0000 Uani .
C103 C 0.5210(4) 0.84335(14) 0.41550(5) 0.0349 1.0000 Uani .
C104 C 0.6123(4) 0.75065(13) 0.38456(5) 0.0297 1.0000 Uani .
C105 C 0.5715(4) 0.63436(14) 0.40078(5) 0.0370 1.0000 Uani .
C106 C 0.4335(5) 0.61404(14) 0.44556(6) 0.0398 1.0000 Uani .
C107 C 0.7408(4) 0.77582(13) 0.33513(5) 0.0312 1.0000 Uani .
C108 C 0.8954(4) 0.88447(14) 0.32439(5) 0.0344 1.0000 Uani .
C109 C 1.0055(4) 0.90447(14) 0.27767(6) 0.0384 1.0000 Uani .
C111 C 0.8172(5) 0.72094(17) 0.25193(6) 0.0460 1.0000 Uani .
C112 C 0.7060(5) 0.69240(15) 0.29774(6) 0.0402 1.0000 Uani .
N101 N 0.3440(4) 0.70473(13) 0.47397(5) 0.0365 1.0000 Uani D
N110 N 0.9664(4) 0.82557(13) 0.24166(5) 0.0413 1.0000 Uani .
O2 O 1.0624(3) 0.62508(10) 0.55272(4) 0.0433 1.0000 Uani .
O5 O 0.7190(4) 0.60832(10) 0.65799(4) 0.0490 1.0000 Uani D
O8 O 0.6044(4) 0.89503(10) 0.65784(4) 0.0496 1.0000 Uani .
O10 O 0.9735(4) 0.91086(11) 0.55295(5) 0.0579 1.0000 Uani .
H1 H 0.256(4) 0.6852(17) 0.5013(3) 0.0456 1.0000 Uiso D
H6 H 0.648(6) 0.635(2) 0.6836(5) 0.0755 1.0000 Uiso D
H1021 H 0.3240 0.8798 0.4808 0.0451 1.0000 Uiso .
H1031 H 0.5511 0.9223 0.4060 0.0421 1.0000 Uiso .
H1051 H 0.6372 0.5705 0.3815 0.0445 1.0000 Uiso .
H1061 H 0.4022 0.5360 0.4562 0.0479 1.0000 Uiso .
H1081 H 0.9245 0.9430 0.3483 0.0414 1.0000 Uiso .
H1091 H 1.1128 0.9770 0.2711 0.0463 1.0000 Uiso .
H1111 H 0.7870 0.6649 0.2271 0.0555 1.0000 Uiso .
H1121 H 0.6084 0.6178 0.3036 0.0485 1.0000 Uiso .

loop_
_atom_site_aniso_label
_atom_site_aniso_U_11
_atom_site_aniso_U_22
_atom_site_aniso_U_33
_atom_site_aniso_U_23
_atom_site_aniso_U_13
_atom_site_aniso_U_12
C3 0.0382(8) 0.0320(8) 0.0292(7) -0.0011(6) 0.0059(6) -0.0030(6)
C4 0.0422(8) 0.0304(8) 0.0299(7) -0.0024(6) 0.0062(6) -0.0043(6)
C7 0.0400(8) 0.0310(8) 0.0341(8) -0.0026(6) 0.0074(6) -0.0035(6)
C9 0.0432(9) 0.0333(8) 0.0358(8) -0.0005(7) 0.0089(6) -0.0010(7)
C102 0.0448(9) 0.0359(8) 0.0320(8) -0.0037(7) 0.0078(6) 0.0019(7)
C103 0.0431(9) 0.0288(8) 0.0334(8) 0.0003(6) 0.0071(6) -0.0010(6)
C104 0.0302(7) 0.0319(8) 0.0271(7) -0.0001(6) 0.0029(5) -0.0010(6)
C105 0.0493(9) 0.0297(8) 0.0323(8) -0.0022(6) 0.0065(6) 0.0008(7)
C106 0.0515(10) 0.0324(8) 0.0358(8) 0.0044(6) 0.0053(7) -0.0033(7)
C107 0.0316(7) 0.0336(8) 0.0285(7) 0.0016(6) 0.0047(6) 0.0033(6)
C108 0.0406(8) 0.0312(8) 0.0318(7) 0.0003(6) 0.0052(6) 0.0024(6)
C109 0.0428(9) 0.0351(8) 0.0379(8) 0.0072(7) 0.0093(7) 0.0021(7)
C111 0.0585(11) 0.0479(10) 0.0323(8) -0.0069(7) 0.0113(7) -0.0045(8)
C112 0.0505(10) 0.0365(9) 0.0344(8) -0.0036(7) 0.0102(7) -0.0069(7)
N101 0.0414(7) 0.0416(8) 0.0271(6) 0.0032(5) 0.0084(5) -0.0016(6)
N110 0.0485(8) 0.0456(8) 0.0304(7) 0.0034(6) 0.0108(6) 0.0033(6)
O2 0.0639(8) 0.0325(6) 0.0348(6) -0.0022(5) 0.0195(5) 0.0002(5)
O5 0.0831(9) 0.0320(6) 0.0334(6) -0.0002(5) 0.0222(6) -0.0027(6)
O8 0.0695(9) 0.0338(6) 0.0472(7) -0.0074(5) 0.0234(6) 0.0001(6)
O10 0.0867(10) 0.0367(7) 0.0522(7) 0.0103(6) 0.0291(7) 0.0027(7)

loop_
_atom_type_symbol
_atom_type_scat_dispersion_real
_atom_type_scat_dispersion_imag
_atom_type_scat_Cromer_Mann_a1
_atom_type_scat_Cromer_Mann_b1
_atom_type_scat_Cromer_Mann_a2
_atom_type_scat_Cromer_Mann_b2
_atom_type_scat_Cromer_Mann_a3
_atom_type_scat_Cromer_Mann_b3
_atom_type_scat_Cromer_Mann_a4
_atom_type_scat_Cromer_Mann_b4
_atom_type_scat_Cromer_Mann_c
_atom_type_scat_source
C 0.0033 0.0016 2.3100 20.8439 1.0200 10.2075 1.5886 0.5687 0.8650 51.6512 0.2156 'International Tables Vol C 4.2.6.8 and 6.1.1.4'
H 0.0000 0.0000 0.4930 10.5109 0.3229 26.1257 0.1402 3.1424 0.0408 57.7998 0.0030 'International Tables Vol C 4.2.6.8 and 6.1.1.4'
N 0.0061 0.0033 12.2126 0.0057 3.1322 9.8933 2.0125 28.9975 1.1663 0.5826 -11.5290 'International Tables Vol C 4.2.6.8 and 6.1.1.4'
O 0.0106 0.0060 3.0485 13.2771 2.2868 5.7011 1.5463 0.3239 0.8670 32.9089 0.2508 'International Tables Vol C 4.2.6.8 and 6.1.1.4'

loop_
_geom_angle_atom_site_label_1
_geom_angle_atom_site_label_2
_geom_angle_atom_site_label_3
_geom_angle
_geom_angle_publ_flag
C4 C3 C9 90.01(12) yes
C4 C3 O2 136.46(14) yes
C9 C3 O2 133.53(14) yes
C3 C4 C7 93.33(12) yes
C3 C4 O5 132.64(14) yes
C7 C4 O5 134.03(13) yes
C4 C7 C9 88.21(12) yes
C4 C7 O8 136.26(14) yes
C9 C7 O8 135.52(15) yes
C7 C9 C3 88.44(12) yes
C7 C9 O10 136.13(15) yes
C3 C9 O10 135.43(15) yes
C103 C102 N101 120.09(14) yes
C103 C102 H1021 120.0 no
N101 C102 H1021 120.0 no
C102 C103 C104 119.93(14) yes
C102 C103 H1031 120.0 no
C104 C103 H1031 120.0 no
C103 C104 C105 118.07(13) yes
C103 C104 C107 120.87(13) yes
C105 C104 C107 121.04(13) yes
C104 C105 C106 119.59(14) yes
C104 C105 H1051 120.2 no
C106 C105 H1051 120.2 no
C105 C106 N101 120.81(14) yes
C105 C106 H1061 119.6 no
N101 C106 H1061 119.6 no
C104 C107 C108 121.12(13) yes
C104 C107 C112 121.40(14) yes
C108 C107 C112 117.47(13) yes
C107 C108 C109 119.00(14) yes
C107 C108 H1081 120.5 no
C109 C108 H1081 120.5 no
C108 C109 N110 123.55(15) yes
C108 C109 H1091 118.2 no
N110 C109 H1091 118.2 no
C112 C111 N110 122.88(15) yes
C112 C111 H1111 118.6 no
N110 C111 H1111 118.6 no
C107 C112 C111 119.57(15) yes
C107 C112 H1121 120.2 no
C111 C112 H1121 120.2 no
C102 N101 C106 121.48(13) yes
C102 N101 H1 122.9(13) no
C106 N101 H1 115.6(13) no
C111 N110 C109 117.51(13) yes
C4 O5 H6 109.5(17) no

loop_
_geom_bond_atom_site_label_1
_geom_bond_atom_site_label_2
_geom_bond_distance
_geom_bond_publ_flag
C3 C4 1.419(2) yes
C3 C9 1.483(2) yes
C3 O2 1.2611(18) yes
C4 C7 1.445(2) yes
C4 O5 1.3079(18) yes
C7 C9 1.504(2) yes
C7 O8 1.2251(18) yes
C9 O10 1.2158(19) yes
C102 C103 1.377(2) yes
C102 N101 1.335(2) yes
C102 H1021 0.930 no
C103 C104 1.394(2) yes
C103 H1031 0.930 no
C104 C105 1.387(2) yes
C104 C107 1.4862(19) yes
C105 C106 1.374(2) yes
C105 H1051 0.930 no
C106 N101 1.333(2) yes
C106 H1061 0.930 no
C107 C108 1.388(2) yes
C107 C112 1.390(2) yes
C108 C109 1.382(2) yes
C108 H1081 0.930 no
C109 N110 1.330(2) yes
C109 H1091 0.930 no
C111 C112 1.379(2) yes
C111 N110 1.337(2) yes
C111 H1111 0.930 no
C112 H1121 0.930 no
N101 H1 0.8602(10) no
O5 H6 0.8202(10) no

loop_
_cod_related_entry_id
_cod_related_entry_database
_cod_related_entry_code
1 ChemSpider 30660156
